data_4063827
loop_
_publ_author_name
'Zhou, Wen'
'Tang, Liming'
'Patrick, Brian O.'
'Smith, Kevin M.'

_publ_section_title
;
 Electronic Effects in the Oxidative Addition of Iodomethane with
 Mixed-Aryl \b-Diketiminate Chromium Complexes
;
_journal_issue 3
_journal_name_full Organometallics
_journal_page_first 603
_journal_paper_doi 10.1021/om100961f
_journal_volume 30
_journal_year 2011
_chemical_formula_sum 'C28 H34 Cl Cr N2'
_chemical_formula_weight 486.02
_chemical_name_systematic
;
 ?
;
_space_group_IT_number 61
_symmetry_cell_setting orthorhombic
_symmetry_space_group_name_Hall '-P 2ac 2ab'
_symmetry_space_group_name_H-M 'P b c a'
_atom_sites_solution_hydrogens geom
_atom_sites_solution_primary direct
_atom_sites_solution_secondary difmap
_audit_creation_method SHELXL-97
_cell_angle_alpha 90.00
_cell_angle_beta 90.00
_cell_angle_gamma 90.00
_cell_formula_units_Z 8
_cell_length_a 10.5875(18)
_cell_length_b 19.271(3)
_cell_length_c 24.113(4)
_cell_measurement_reflns_used 9961
_cell_measurement_temperature 173(2)
_cell_measurement_theta_max 27.92
_cell_measurement_theta_min 2.28
_cell_volume 4919.8(14)
_computing_structure_refinement 'SHELXL-97 (Sheldrick, 1997)'
_diffrn_ambient_temperature 173(2)
_diffrn_measured_fraction_theta_full 0.999
_diffrn_measured_fraction_theta_max 0.999
_diffrn_measurement_device_type 'Bruker X8 APEX II'
_diffrn_measurement_method 'area detector'
_diffrn_radiation_monochromator graphite
_diffrn_radiation_source 'fine-focus sealed tube'
_diffrn_radiation_type MoK\a
_diffrn_radiation_wavelength 0.71073
_diffrn_reflns_av_R_equivalents 0.0306
_diffrn_reflns_av_sigmaI/netI 0.0135
_diffrn_reflns_limit_h_max 13
_diffrn_reflns_limit_h_min -13
_diffrn_reflns_limit_k_max 25
_diffrn_reflns_limit_k_min -25
_diffrn_reflns_limit_l_max 31
_diffrn_reflns_limit_l_min -31
_diffrn_reflns_number 75233
_diffrn_reflns_theta_full 27.97
_diffrn_reflns_theta_max 27.97
_diffrn_reflns_theta_min 1.69
_exptl_absorpt_coefficient_mu 0.592
_exptl_absorpt_correction_T_max 0.799
_exptl_absorpt_correction_T_min 0.730
_exptl_absorpt_correction_type multi-scan
_exptl_crystal_colour black
_exptl_crystal_density_diffrn 1.312
_exptl_crystal_density_method 'not measured'
_exptl_crystal_description prism
_exptl_crystal_F_000 2056
_exptl_crystal_size_max 0.55
_exptl_crystal_size_mid 0.48
_exptl_crystal_size_min 0.38
_refine_diff_density_max 0.350
_refine_diff_density_min -0.444
_refine_diff_density_rms 0.052
_refine_ls_extinction_method none
_refine_ls_goodness_of_fit_ref 1.065
_refine_ls_hydrogen_treatment constr
_refine_ls_matrix_type full
_refine_ls_number_parameters 295
_refine_ls_number_reflns 5900
_refine_ls_number_restraints 0
_refine_ls_restrained_S_all 1.065
_refine_ls_R_factor_all 0.0376
_refine_ls_R_factor_gt 0.0300
_refine_ls_shift/su_max 0.025
_refine_ls_shift/su_mean 0.000
_refine_ls_structure_factor_coef Fsqd
_refine_ls_weighting_details 'calc w=1/[\s^2^(Fo^2^)+(0.0376P)^2^+2.9370P] where P=(Fo^2^+2Fc^2^)/3'
_refine_ls_weighting_scheme calc
_refine_ls_wR_factor_gt 0.0772
_refine_ls_wR_factor_ref 0.0833
_reflns_number_gt 5100
_reflns_number_total 5900
_reflns_threshold_expression >2sigma(I)
_cod_data_source_file om100961f_si_004.cif
_cod_data_source_block 4c_Cl_4H
_cod_original_cell_volume 4919.9(14)
_cod_original_sg_symbol_H-M 'P bca'
_cod_database_code 4063827

loop_
_symmetry_equiv_pos_as_xyz
'x, y, z'
'-x+1/2, -y, z+1/2'
'x+1/2, -y+1/2, -z'
'-x, y+1/2, -z+1/2'
'-x, -y, -z'
'x-1/2, y, -z-1/2'
'-x-1/2, y-1/2, z'
'x, -y-1/2, z-1/2'

loop_
_atom_site_label
_atom_site_type_symbol
_atom_site_fract_x
_atom_site_fract_y
_atom_site_fract_z
_atom_site_U_iso_or_equiv
_atom_site_adp_type
_atom_site_occupancy
_atom_site_symmetry_multiplicity
_atom_site_calc_flag
_atom_site_refinement_flags
C1 C 0.33196(14) 0.24157(8) 0.51213(6) 0.0265(3) Uani 1 1 d .
H1A H 0.2780 0.2141 0.4875 0.040 Uiso 1 1 calc R
H1B H 0.3904 0.2695 0.4899 0.040 Uiso 1 1 calc R
H1C H 0.2793 0.2723 0.5348 0.040 Uiso 1 1 calc R
C2 C 0.40607(13) 0.19371(7) 0.54932(6) 0.0197(3) Uani 1 1 d .
C3 C 0.51479(13) 0.16485(8) 0.52562(6) 0.0232(3) Uani 1 1 d .
H3 H 0.5446 0.1860 0.4925 0.028 Uiso 1 1 calc R
C4 C 0.58385(13) 0.10860(7) 0.54518(6) 0.0215(3) Uani 1 1 d .
C5 C 0.68261(15) 0.07839(9) 0.50697(7) 0.0307(3) Uani 1 1 d .
H5A H 0.7653 0.0800 0.5252 0.046 Uiso 1 1 calc R
H5B H 0.6856 0.1055 0.4726 0.046 Uiso 1 1 calc R
H5C H 0.6610 0.0301 0.4984 0.046 Uiso 1 1 calc R
C6 C 0.23838(12) 0.19906(7) 0.61425(5) 0.0179(2) Uani 1 1 d .
C7 C 0.13746(13) 0.16010(7) 0.59268(6) 0.0201(3) Uani 1 1 d .
C8 C 0.01481(13) 0.17853(8) 0.60803(6) 0.0239(3) Uani 1 1 d .
H8 H -0.0544 0.1524 0.5942 0.029 Uiso 1 1 calc R
C9 C -0.00790(14) 0.23381(8) 0.64285(7) 0.0272(3) Uani 1 1 d .
H9 H -0.0920 0.2457 0.6527 0.033 Uiso 1 1 calc R
C10 C 0.09231(15) 0.27176(8) 0.66332(6) 0.0268(3) Uani 1 1 d .
H10 H 0.0759 0.3099 0.6872 0.032 Uiso 1 1 calc R
C11 C 0.21690(13) 0.25563(7) 0.64987(6) 0.0209(3) Uani 1 1 d .
C12 C 0.15567(14) 0.09877(8) 0.55388(6) 0.0268(3) Uani 1 1 d .
H12 H 0.2477 0.0949 0.5452 0.032 Uiso 1 1 calc R
C13 C 0.1137(2) 0.03120(9) 0.58084(8) 0.0413(4) Uani 1 1 d .
H13A H 0.1665 0.0218 0.6134 0.062 Uiso 1 1 calc R
H13B H 0.1223 -0.0069 0.5542 0.062 Uiso 1 1 calc R
H13C H 0.0252 0.0352 0.5923 0.062 Uiso 1 1 calc R
C14 C 0.08402(18) 0.10841(11) 0.49921(7) 0.0410(4) Uani 1 1 d .
H14A H -0.0071 0.1067 0.5063 0.061 Uiso 1 1 calc R
H14B H 0.1073 0.0713 0.4734 0.061 Uiso 1 1 calc R
H14C H 0.1060 0.1534 0.4830 0.061 Uiso 1 1 calc R
C15 C 0.32479(15) 0.29942(7) 0.67188(6) 0.0257(3) Uani 1 1 d .
H15 H 0.4002 0.2685 0.6758 0.031 Uiso 1 1 calc R
C16 C 0.2980(2) 0.33141(9) 0.72887(7) 0.0401(4) Uani 1 1 d .
H16A H 0.2341 0.3679 0.7251 0.060 Uiso 1 1 calc R
H16B H 0.3759 0.3514 0.7439 0.060 Uiso 1 1 calc R
H16C H 0.2668 0.2954 0.7541 0.060 Uiso 1 1 calc R
C17 C 0.3591(2) 0.35678(10) 0.63151(8) 0.0448(5) Uani 1 1 d .
H17A H 0.3918 0.3363 0.5972 0.067 Uiso 1 1 calc R
H17B H 0.4239 0.3866 0.6481 0.067 Uiso 1 1 calc R
H17C H 0.2838 0.3845 0.6232 0.067 Uiso 1 1 calc R
C18 C 0.64015(13) 0.02038(7) 0.60924(6) 0.0216(3) Uani 1 1 d .
C19 C 0.75013(14) 0.02814(8) 0.63994(6) 0.0266(3) Uani 1 1 d .
H19 H 0.7787 0.0732 0.6498 0.032 Uiso 1 1 calc R
C20 C 0.81828(16) -0.02976(10) 0.65619(7) 0.0346(4) Uani 1 1 d .
H20 H 0.8932 -0.0243 0.6774 0.041 Uiso 1 1 calc R
C21 C 0.77764(18) -0.09539(9) 0.64169(7) 0.0380(4) Uani 1 1 d .
H21 H 0.8242 -0.1351 0.6529 0.046 Uiso 1 1 calc R
C22 C 0.66926(19) -0.10281(9) 0.61086(8) 0.0390(4) Uani 1 1 d .
H22 H 0.6416 -0.1479 0.6005 0.047 Uiso 1 1 calc R
C23 C 0.59990(15) -0.04541(8) 0.59468(7) 0.0301(3) Uani 1 1 d .
H23 H 0.5248 -0.0512 0.5736 0.036 Uiso 1 1 calc R
C24 C 0.48314(16) 0.11337(9) 0.74968(6) 0.0310(3) Uani 1 1 d .
H24 H 0.5396 0.1386 0.7727 0.037 Uiso 1 1 calc R
C25 C 0.50864(15) 0.04957(9) 0.72417(6) 0.0307(3) Uani 1 1 d .
H25 H 0.5853 0.0241 0.7267 0.037 Uiso 1 1 calc R
C26 C 0.40045(16) 0.02990(8) 0.69412(7) 0.0318(3) Uani 1 1 d .
H26 H 0.3911 -0.0112 0.6727 0.038 Uiso 1 1 calc R
C27 C 0.30866(15) 0.08177(9) 0.70137(6) 0.0313(3) Uani 1 1 d .
H27 H 0.2262 0.0817 0.6859 0.038 Uiso 1 1 calc R
C28 C 0.35978(16) 0.13361(9) 0.73542(6) 0.0309(3) Uani 1 1 d .
H28 H 0.3185 0.1750 0.7468 0.037 Uiso 1 1 calc R
N1 N 0.36600(10) 0.17919(6) 0.60032(5) 0.0172(2) Uani 1 1 d .
N2 N 0.56629(11) 0.08016(6) 0.59472(5) 0.0198(2) Uani 1 1 d .
Cl1 Cl 0.62994(3) 0.211522(19) 0.662565(16) 0.02940(9) Uani 1 1 d .
Cr1 Cr 0.47507(2) 0.128322(11) 0.656272(9) 0.01715(7) Uani 1 1 d .

loop_
_atom_site_aniso_label
_atom_site_aniso_U_11
_atom_site_aniso_U_22
_atom_site_aniso_U_33
_atom_site_aniso_U_23
_atom_site_aniso_U_13
_atom_site_aniso_U_12
C1 0.0273(7) 0.0283(7) 0.0240(7) 0.0075(6) 0.0015(6) 0.0017(6)
C2 0.0199(6) 0.0193(6) 0.0198(6) 0.0008(5) 0.0001(5) -0.0040(5)
C3 0.0220(6) 0.0278(7) 0.0198(6) 0.0032(5) 0.0057(5) -0.0016(5)
C4 0.0168(6) 0.0255(7) 0.0222(7) -0.0028(5) 0.0040(5) -0.0032(5)
C5 0.0262(7) 0.0387(9) 0.0272(7) 0.0013(6) 0.0102(6) 0.0052(6)
C6 0.0174(6) 0.0191(6) 0.0171(6) 0.0030(5) 0.0012(5) 0.0016(5)
C7 0.0193(6) 0.0217(6) 0.0193(6) 0.0023(5) -0.0002(5) 0.0007(5)
C8 0.0185(6) 0.0283(7) 0.0248(7) 0.0061(6) -0.0001(5) 0.0005(5)
C9 0.0204(7) 0.0303(8) 0.0308(7) 0.0070(6) 0.0062(6) 0.0081(6)
C10 0.0295(7) 0.0242(7) 0.0267(7) -0.0006(6) 0.0049(6) 0.0080(6)
C11 0.0241(7) 0.0185(6) 0.0202(6) 0.0011(5) 0.0003(5) 0.0025(5)
C12 0.0194(6) 0.0290(7) 0.0318(8) -0.0092(6) 0.0011(6) -0.0032(6)
C13 0.0548(11) 0.0253(8) 0.0437(10) -0.0062(7) 0.0001(8) -0.0041(8)
C14 0.0430(10) 0.0516(11) 0.0284(8) -0.0097(8) -0.0017(7) -0.0108(8)
C15 0.0286(7) 0.0216(7) 0.0268(7) -0.0048(5) -0.0024(6) 0.0019(6)
C16 0.0549(11) 0.0355(9) 0.0299(8) -0.0079(7) -0.0015(8) -0.0040(8)
C17 0.0551(12) 0.0434(10) 0.0358(9) 0.0007(8) -0.0016(8) -0.0249(9)
C18 0.0219(6) 0.0217(6) 0.0213(6) -0.0010(5) 0.0062(5) 0.0018(5)
C19 0.0239(7) 0.0291(7) 0.0269(7) -0.0033(6) 0.0027(6) 0.0034(6)
C20 0.0299(8) 0.0451(10) 0.0287(8) 0.0029(7) 0.0031(6) 0.0138(7)
C21 0.0468(10) 0.0325(8) 0.0347(9) 0.0121(7) 0.0145(8) 0.0169(8)
C22 0.0521(11) 0.0203(7) 0.0447(10) 0.0007(7) 0.0156(8) 0.0001(7)
C23 0.0321(8) 0.0256(7) 0.0327(8) -0.0042(6) 0.0034(6) -0.0037(6)
C24 0.0345(8) 0.0426(9) 0.0159(6) 0.0021(6) 0.0003(6) 0.0039(7)
C25 0.0313(8) 0.0364(8) 0.0244(7) 0.0114(6) 0.0067(6) 0.0112(7)
C26 0.0413(9) 0.0271(7) 0.0271(7) 0.0047(6) 0.0106(7) -0.0049(7)
C27 0.0235(7) 0.0442(9) 0.0261(7) 0.0123(7) 0.0066(6) -0.0023(6)
C28 0.0347(8) 0.0362(8) 0.0217(7) 0.0052(6) 0.0095(6) 0.0120(7)
N1 0.0149(5) 0.0188(5) 0.0178(5) -0.0008(4) 0.0009(4) -0.0006(4)
N2 0.0176(5) 0.0204(5) 0.0215(6) -0.0012(4) 0.0026(4) 0.0005(4)
Cl1 0.02295(17) 0.02711(18) 0.0381(2) -0.00392(14) -0.00640(14) -0.00415(13)
Cr1 0.01598(11) 0.01961(11) 0.01585(11) 0.00008(8) 0.00090(8) 0.00089(8)

loop_
_atom_type_symbol
_atom_type_description
_atom_type_scat_dispersion_real
_atom_type_scat_dispersion_imag
_atom_type_scat_source
C C 0.0033 0.0016 'International Tables Vol C Tables 4.2.6.8 and 6.1.1.4'
H H 0.0000 0.0000 'International Tables Vol C Tables 4.2.6.8 and 6.1.1.4'
N N 0.0061 0.0033 'International Tables Vol C Tables 4.2.6.8 and 6.1.1.4'
Cl Cl 0.1484 0.1585 'International Tables Vol C Tables 4.2.6.8 and 6.1.1.4'
Cr Cr 0.3209 0.6236 'International Tables Vol C Tables 4.2.6.8 and 6.1.1.4'

loop_
_geom_angle_atom_site_label_1
_geom_angle_atom_site_label_2
_geom_angle_atom_site_label_3
_geom_angle
C2 C1 H1A 109.5
C2 C1 H1B 109.5
H1A C1 H1B 109.5
C2 C1 H1C 109.5
H1A C1 H1C 109.5
H1B C1 H1C 109.5
N1 C2 C3 123.76(13)
N1 C2 C1 120.85(12)
C3 C2 C1 115.36(12)
C4 C3 C2 127.14(13)
C4 C3 H3 116.4
C2 C3 H3 116.4
N2 C4 C3 123.62(13)
N2 C4 C5 119.12(13)
C3 C4 C5 117.25(13)
C4 C5 H5A 109.5
C4 C5 H5B 109.5
H5A C5 H5B 109.5
C4 C5 H5C 109.5
H5A C5 H5C 109.5
H5B C5 H5C 109.5
C7 C6 C11 121.14(12)
C7 C6 N1 118.92(11)
C11 C6 N1 119.93(12)
C8 C7 C6 118.23(13)
C8 C7 C12 118.62(13)
C6 C7 C12 123.14(12)
C9 C8 C7 121.37(14)
C9 C8 H8 119.3
C7 C8 H8 119.3
C8 C9 C10 119.59(14)
C8 C9 H9 120.2
C10 C9 H9 120.2
C9 C10 C11 121.76(14)
C9 C10 H10 119.1
C11 C10 H10 119.1
C10 C11 C6 117.90(13)
C10 C11 C15 120.51(13)
C6 C11 C15 121.56(12)
C7 C12 C13 111.43(13)
C7 C12 C14 111.87(13)
C13 C12 C14 109.07(14)
C7 C12 H12 108.1
C13 C12 H12 108.1
C14 C12 H12 108.1
C12 C13 H13A 109.5
C12 C13 H13B 109.5
H13A C13 H13B 109.5
C12 C13 H13C 109.5
H13A C13 H13C 109.5
H13B C13 H13C 109.5
C12 C14 H14A 109.5
C12 C14 H14B 109.5
H14A C14 H14B 109.5
C12 C14 H14C 109.5
H14A C14 H14C 109.5
H14B C14 H14C 109.5
C11 C15 C17 111.19(13)
C11 C15 C16 113.47(14)
C17 C15 C16 109.06(14)
C11 C15 H15 107.6
C17 C15 H15 107.6
C16 C15 H15 107.6
C15 C16 H16A 109.5
C15 C16 H16B 109.5
H16A C16 H16B 109.5
C15 C16 H16C 109.5
H16A C16 H16C 109.5
H16B C16 H16C 109.5
C15 C17 H17A 109.5
C15 C17 H17B 109.5
H17A C17 H17B 109.5
C15 C17 H17C 109.5
H17A C17 H17C 109.5
H17B C17 H17C 109.5
C23 C18 C19 119.52(14)
C23 C18 N2 120.40(13)
C19 C18 N2 120.04(13)
C20 C19 C18 120.07(15)
C20 C19 H19 120.0
C18 C19 H19 120.0
C21 C20 C19 120.24(16)
C21 C20 H20 119.9
C19 C20 H20 119.9
C22 C21 C20 119.49(15)
C22 C21 H21 120.3
C20 C21 H21 120.3
C21 C22 C23 120.82(16)
C21 C22 H22 119.6
C23 C22 H22 119.6
C18 C23 C22 119.85(16)
C18 C23 H23 120.1
C22 C23 H23 120.1
C25 C24 C28 108.38(15)
C25 C24 Cr1 71.54(9)
C28 C24 Cr1 71.79(9)
C25 C24 H24 125.8
C28 C24 H24 125.8
Cr1 C24 H24 122.5
C24 C25 C26 107.79(14)
C24 C25 Cr1 72.45(9)
C26 C25 Cr1 71.33(9)
C24 C25 H25 126.1
C26 C25 H25 126.1
Cr1 C25 H25 121.8
C27 C26 C25 107.90(15)
C27 C26 Cr1 72.14(9)
C25 C26 Cr1 72.29(9)
C27 C26 H26 126.1
C25 C26 H26 126.1
Cr1 C26 H26 121.3
C28 C27 C26 108.23(15)
C28 C27 Cr1 72.39(9)
C26 C27 Cr1 71.51(9)
C28 C27 H27 125.9
C26 C27 H27 125.9
Cr1 C27 H27 121.9
C27 C28 C24 107.71(14)
C27 C28 Cr1 71.50(9)
C24 C28 Cr1 72.14(9)
C27 C28 H28 126.1
C24 C28 H28 126.1
Cr1 C28 H28 121.9
C2 N1 C6 117.23(11)
C2 N1 Cr1 122.33(9)
C6 N1 Cr1 120.40(8)
C4 N2 C18 118.33(11)
C4 N2 Cr1 122.95(9)
C18 N2 Cr1 117.04(9)
N2 Cr1 N1 90.32(5)
N2 Cr1 C26 94.56(5)
N1 Cr1 C26 118.53(6)
N2 Cr1 C27 123.39(6)
N1 Cr1 C27 93.91(5)
C26 Cr1 C27 36.35(6)
N2 Cr1 C25 98.63(5)
N1 Cr1 C25 153.59(5)
C26 Cr1 C25 36.38(6)
C27 Cr1 C25 60.45(6)
N2 Cr1 C28 154.91(5)
N1 Cr1 C28 103.39(5)
C26 Cr1 C28 60.47(6)
C27 Cr1 C28 36.10(6)
C25 Cr1 C28 60.35(6)
N2 Cr1 C24 131.21(5)
N1 Cr1 C24 137.90(5)
C26 Cr1 C24 60.26(6)
C27 Cr1 C24 60.08(6)
C25 Cr1 C24 36.01(6)
C28 Cr1 C24 36.07(6)
N2 Cr1 Cl1 91.62(4)
N1 Cr1 Cl1 96.49(3)
C26 Cr1 Cl1 144.34(5)
C27 Cr1 Cl1 143.38(5)
C25 Cr1 Cl1 107.96(5)
C28 Cr1 Cl1 107.28(5)
C24 Cr1 Cl1 89.78(5)

loop_
_geom_bond_atom_site_label_1
_geom_bond_atom_site_label_2
_geom_bond_distance
C1 C2 1.5068(19)
C1 H1A 0.9800
C1 H1B 0.9800
C1 H1C 0.9800
C2 N1 1.3305(17)
C2 C3 1.4003(19)
C3 C4 1.390(2)
C3 H3 0.9500
C4 N2 1.3274(18)
C4 C5 1.5105(19)
C5 H5A 0.9800
C5 H5B 0.9800
C5 H5C 0.9800
C6 C7 1.4057(19)
C6 C11 1.4065(19)
C6 N1 1.4440(16)
C7 C8 1.3962(19)
C7 C12 1.520(2)
C8 C9 1.378(2)
C8 H8 0.9500
C9 C10 1.380(2)
C9 H9 0.9500
C10 C11 1.393(2)
C10 H10 0.9500
C11 C15 1.516(2)
C12 C13 1.522(2)
C12 C14 1.532(2)
C12 H12 1.0000
C13 H13A 0.9800
C13 H13B 0.9800
C13 H13C 0.9800
C14 H14A 0.9800
C14 H14B 0.9800
C14 H14C 0.9800
C15 C17 1.517(2)
C15 C16 1.533(2)
C15 H15 1.0000
C16 H16A 0.9800
C16 H16B 0.9800
C16 H16C 0.9800
C17 H17A 0.9800
C17 H17B 0.9800
C17 H17C 0.9800
C18 C23 1.383(2)
C18 C19 1.388(2)
C18 N2 1.4356(18)
C19 C20 1.385(2)
C19 H19 0.9500
C20 C21 1.381(3)
C20 H20 0.9500
C21 C22 1.375(3)
C21 H21 0.9500
C22 C23 1.384(2)
C22 H22 0.9500
C23 H23 0.9500
C24 C25 1.401(2)
C24 C28 1.406(2)
C24 Cr1 2.2723(16)
C24 H24 0.9500
C25 C26 1.407(2)
C25 Cr1 2.2606(15)
C25 H25 0.9500
C26 C27 1.405(2)
C26 Cr1 2.2483(15)
C26 H26 0.9500
C27 C28 1.402(2)
C27 Cr1 2.2564(15)
C27 H27 0.9500
C28 Cr1 2.2678(15)
C28 H28 0.9500
N1 Cr1 2.0285(11)
N2 Cr1 1.9993(12)
Cl1 Cr1 2.2984(5)

loop_
_geom_torsion_atom_site_label_1
_geom_torsion_atom_site_label_2
_geom_torsion_atom_site_label_3
_geom_torsion_atom_site_label_4
_geom_torsion
N1 C2 C3 C4 13.2(2)
C1 C2 C3 C4 -164.63(14)
C2 C3 C4 N2 -10.5(2)
C2 C3 C4 C5 168.59(14)
C11 C6 C7 C8 -0.7(2)
N1 C6 C7 C8 177.88(12)
C11 C6 C7 C12 179.73(13)
N1 C6 C7 C12 -1.7(2)
C6 C7 C8 C9 0.7(2)
C12 C7 C8 C9 -179.68(14)
C7 C8 C9 C10 -0.3(2)
C8 C9 C10 C11 -0.2(2)
C9 C10 C11 C6 0.2(2)
C9 C10 C11 C15 178.48(14)
C7 C6 C11 C10 0.2(2)
N1 C6 C11 C10 -178.34(12)
C7 C6 C11 C15 -178.00(12)
N1 C6 C11 C15 3.44(19)
C8 C7 C12 C13 -65.23(18)
C6 C7 C12 C13 114.35(16)
C8 C7 C12 C14 57.17(18)
C6 C7 C12 C14 -123.26(15)
C10 C11 C15 C17 -92.14(18)
C6 C11 C15 C17 86.04(17)
C10 C11 C15 C16 31.24(19)
C6 C11 C15 C16 -150.59(14)
C23 C18 C19 C20 -0.5(2)
N2 C18 C19 C20 176.97(13)
C18 C19 C20 C21 0.4(2)
C19 C20 C21 C22 0.2(2)
C20 C21 C22 C23 -0.6(3)
C19 C18 C23 C22 0.1(2)
N2 C18 C23 C22 -177.38(14)
C21 C22 C23 C18 0.5(3)
C28 C24 C25 C26 -0.26(18)
Cr1 C24 C25 C26 -63.00(11)
C28 C24 C25 Cr1 62.74(11)
C24 C25 C26 C27 -0.08(17)
Cr1 C25 C26 C27 -63.80(10)
C24 C25 C26 Cr1 63.73(11)
C25 C26 C27 C28 0.38(17)
Cr1 C26 C27 C28 -63.52(11)
C25 C26 C27 Cr1 63.90(11)
C26 C27 C28 C24 -0.54(17)
Cr1 C27 C28 C24 -63.49(11)
C26 C27 C28 Cr1 62.95(10)
C25 C24 C28 C27 0.50(18)
Cr1 C24 C28 C27 63.08(10)
C25 C24 C28 Cr1 -62.58(11)
C3 C2 N1 C6 -165.33(13)
C1 C2 N1 C6 12.35(18)
C3 C2 N1 Cr1 12.58(18)
C1 C2 N1 Cr1 -169.74(10)
C7 C6 N1 C2 74.47(16)
C11 C6 N1 C2 -106.94(14)
C7 C6 N1 Cr1 -103.48(12)
C11 C6 N1 Cr1 75.11(14)
C3 C4 N2 C18 177.46(13)
C5 C4 N2 C18 -1.65(19)
C3 C4 N2 Cr1 -17.74(19)
C5 C4 N2 Cr1 163.14(11)
C23 C18 N2 C4 -86.47(17)
C19 C18 N2 C4 96.05(16)
C23 C18 N2 Cr1 107.83(13)
C19 C18 N2 Cr1 -69.64(15)
C4 N2 Cr1 N1 30.71(11)
C18 N2 Cr1 N1 -164.31(10)
C4 N2 Cr1 C26 149.37(11)
C18 N2 Cr1 C26 -45.65(11)
C4 N2 Cr1 C27 125.60(11)
C18 N2 Cr1 C27 -69.42(11)
C4 N2 Cr1 C25 -174.23(11)
C18 N2 Cr1 C25 -9.25(11)
C4 N2 Cr1 C28 154.64(13)
C18 N2 Cr1 C28 -40.38(18)
C4 N2 Cr1 C24 -156.92(11)
C18 N2 Cr1 C24 8.06(13)
C4 N2 Cr1 Cl1 -65.79(11)
C18 N2 Cr1 Cl1 99.19(9)
C2 N1 Cr1 N2 -28.10(11)
C6 N1 Cr1 N2 149.75(10)
C2 N1 Cr1 C26 -123.46(11)
C6 N1 Cr1 C26 54.39(11)
C2 N1 Cr1 C27 -151.60(11)
C6 N1 Cr1 C27 26.24(10)
C2 N1 Cr1 C25 -138.49(13)
C6 N1 Cr1 C25 39.35(17)
C2 N1 Cr1 C28 173.11(11)
C6 N1 Cr1 C28 -9.05(11)
C2 N1 Cr1 C24 160.47(11)
C6 N1 Cr1 C24 -21.69(13)
C2 N1 Cr1 Cl1 63.57(10)
C6 N1 Cr1 Cl1 -118.58(9)
C27 C26 Cr1 N2 -145.41(10)
C25 C26 Cr1 N2 98.37(10)
C27 C26 Cr1 N1 -52.56(11)
C25 C26 Cr1 N1 -168.78(8)
C25 C26 Cr1 C27 -116.22(14)
C27 C26 Cr1 C25 116.22(14)
C27 C26 Cr1 C28 37.16(10)
C25 C26 Cr1 C28 -79.06(10)
C27 C26 Cr1 C24 78.89(10)
C25 C26 Cr1 C24 -37.33(9)
C27 C26 Cr1 Cl1 115.40(10)
C25 C26 Cr1 Cl1 -0.82(14)
C28 C27 Cr1 N2 159.55(9)
C26 C27 Cr1 N2 42.67(12)
C28 C27 Cr1 N1 -107.48(9)
C26 C27 Cr1 N1 135.64(10)
C28 C27 Cr1 C26 116.88(14)
C28 C27 Cr1 C25 79.18(10)
C26 C27 Cr1 C25 -37.71(10)
C26 C27 Cr1 C28 -116.88(14)
C28 C27 Cr1 C24 37.48(9)
C26 C27 Cr1 C24 -79.41(11)
C28 C27 Cr1 Cl1 -1.12(13)
C26 C27 Cr1 Cl1 -118.00(10)
C24 C25 Cr1 N2 157.62(10)
C26 C25 Cr1 N2 -85.96(10)
C24 C25 Cr1 N1 -93.82(15)
C26 C25 Cr1 N1 22.60(17)
C24 C25 Cr1 C26 -116.42(14)
C24 C25 Cr1 C27 -78.75(11)
C26 C25 Cr1 C27 37.68(9)
C24 C25 Cr1 C28 -36.99(10)
C26 C25 Cr1 C28 79.43(10)
C26 C25 Cr1 C24 116.42(14)
C24 C25 Cr1 Cl1 63.07(10)
C26 C25 Cr1 Cl1 179.50(8)
C27 C28 Cr1 N2 -43.46(17)
C24 C28 Cr1 N2 72.95(17)
C27 C28 Cr1 N1 78.01(10)
C24 C28 Cr1 N1 -165.58(10)
C27 C28 Cr1 C26 -37.41(10)
C24 C28 Cr1 C26 79.00(11)
C24 C28 Cr1 C27 116.41(14)
C27 C28 Cr1 C25 -79.48(10)
C24 C28 Cr1 C25 36.92(10)
C27 C28 Cr1 C24 -116.41(14)
C27 C28 Cr1 Cl1 179.30(8)
C24 C28 Cr1 Cl1 -64.29(10)
C25 C24 Cr1 N2 -30.03(13)
C28 C24 Cr1 N2 -147.39(9)
C25 C24 Cr1 N1 138.56(10)
C28 C24 Cr1 N1 21.19(14)
C25 C24 Cr1 C26 37.71(10)
C28 C24 Cr1 C26 -79.65(11)
C25 C24 Cr1 C27 79.86(11)
C28 C24 Cr1 C27 -37.51(10)
C28 C24 Cr1 C25 -117.37(15)
C25 C24 Cr1 C28 117.37(15)
C25 C24 Cr1 Cl1 -121.99(10)
C28 C24 Cr1 Cl1 120.64(10)
